data_2200772
loop_
_publ_author_name
'F\'abry, Jan'
'Chval, Jind\<rich'
'Pet\<r\'i\<cek, Vaclav'

_publ_section_title
;
 A new modification of diammonium hexafluorosilicate, (NH~4~)~2~SiF~6~
;
_journal_issue 10
_journal_name_full 'Acta Crystallographica Section E'
_journal_page_first i90
_journal_page_last i91
_journal_paper_doi 10.1107/S160053680101501X
_journal_volume 57
_journal_year 2001
_chemical_formula_moiety '2(N H4), (Si F6)'
_chemical_formula_sum 'F6 H8 N2 Si'
_chemical_formula_weight 178.15
_space_group_IT_number 186
_symmetry_cell_setting hexagonal
_symmetry_space_group_name_Hall 'P 6c -2c'
_symmetry_space_group_name_H-M 'P 63 m c'
_cell_angle_alpha 90
_cell_angle_beta 90
_cell_angle_gamma 120
_cell_formula_units_Z 2
_cell_length_a 5.8955(10)
_cell_length_b 5.8955(10)
_cell_length_c 9.5990(10)
_cell_measurement_reflns_used 68
_cell_measurement_temperature 290
_cell_measurement_theta_max 19.12
_cell_measurement_theta_min 8.485
_cell_volume 288.93(8)
_computing_cell_refinement KM4B8
_computing_data_reduction 'JANA2000 (Pet\<r\'i\<cek & Du\<sek, 2000)'
_computing_molecular_graphics 'ORTEPIII (Burnett & Johnson, 1996)'
_computing_structure_refinement JANA2000
_computing_structure_solution JANA2000
_diffrn_measured_fraction_theta_full 1.0
_diffrn_measured_fraction_theta_max 1.0
_diffrn_measurement_device_type Kuma-4
_diffrn_measurement_method w/2\q
_diffrn_radiation_type MoK\a
_diffrn_radiation_wavelength .71069
_diffrn_reflns_av_R_equivalents .0204
_diffrn_reflns_av_sigmaI/netI .0093
_diffrn_reflns_limit_h_max 7
_diffrn_reflns_limit_h_min -7
_diffrn_reflns_limit_k_max 7
_diffrn_reflns_limit_k_min 0
_diffrn_reflns_limit_l_max 13
_diffrn_reflns_limit_l_min -13
_diffrn_reflns_number 1682
_diffrn_reflns_theta_full 30.00
_diffrn_reflns_theta_max 29.98
_diffrn_reflns_theta_min 3.99
_diffrn_standards_decay_% 1.5
_diffrn_standards_interval_count 200
_diffrn_standards_number 3
_exptl_absorpt_coefficient_mu .4591
_exptl_absorpt_correction_T_max 1.000
_exptl_absorpt_correction_T_min 1.000
_exptl_absorpt_correction_type none
_exptl_crystal_colour colourless
_exptl_crystal_density_diffrn 2.047
_exptl_crystal_density_meas ?
_exptl_crystal_density_method 'not measured'
_exptl_crystal_description pyramid
_exptl_crystal_F_000 180
_exptl_crystal_size_max .40
_exptl_crystal_size_mid .35
_exptl_crystal_size_min .30
_refine_diff_density_max .39
_refine_diff_density_min -.39
_refine_ls_extinction_method none
_refine_ls_goodness_of_fit_ref 1.70
_refine_ls_hydrogen_treatment refall
_refine_ls_number_parameters 31
_refine_ls_number_reflns 361
_refine_ls_R_factor_all .0192
_refine_ls_R_factor_gt .0178
_refine_ls_shift/su_max .0001
_refine_ls_shift/su_mean .0000
_refine_ls_structure_factor_coef F
_refine_ls_weighting_details 'w = 1/(\s^2^(F)+0.0001F^2^)'
_refine_ls_weighting_scheme sigma
_refine_ls_wR_factor_ref .0221
_reflns_number_gt 348
_reflns_number_total 361
_reflns_threshold_expression I>3\s(I)
_cod_data_source_file wn6052.cif
_cod_data_source_block I
_cod_depositor_comments
;
The following automatic conversions were performed:

'_exptl_crystal_density_meas' value 'not measured' was changed to '?'
- the value is perceived as not measured.

Automatic conversion script
Id: cif_fix_values 3008 2015-01-20 13:52:24Z robertas 
;
_cod_original_formula_sum 'F6 H8 N2 Si1'
_cod_database_code 2200772

loop_
_symmetry_equiv_pos_site_id
_symmetry_equiv_pos_as_xyz
1 x,y,z
2 x-y,x,1/2+z
3 y,x,1/2+z
4 -y,x-y,z
5 -x+y,y,z
6 -x,-y,1/2+z
7 -x,-x+y,1/2+z
8 -x+y,-x,z
9 -y,-x,z
10 y,-x+y,1/2+z
11 x-y,-y,1/2+z
12 x,x-y,z

loop_
_atom_site_label
_atom_site_fract_x
_atom_site_fract_y
_atom_site_fract_z
_atom_site_U_iso_or_equiv
_atom_site_adp_type
_atom_site_refinement_flags
_atom_site_occupancy
_atom_site_type_symbol
Si .333333 .666667 .25 .01751(12) Uani . 1 Si
F1 .06201(16) .53101(8) .14734(10) .0276(2) Uani . 1 F
F2 .19679(9) .39358(19) .35039(10) .0289(3) Uani . 1 F
N1 .666667 .333333 .3731(2) .0235(4) Uani . 1 N
N2 0 0 .5855(2) .0269(5) Uani . 1 N
H1n1 .586(3) .172(6) .394(4) .089(10) Uiso . 1 H
H1n2 -.146(4) -.073(2) .549(3) .071(8) Uiso . 1 H
H2n1 .666667 .333333 .291(13) .19(5) Uiso . 1 H
H2n2 0 0 .675(8) .10(2) Uiso . 1 H

loop_
_atom_site_aniso_label
_atom_site_aniso_U_11
_atom_site_aniso_U_22
_atom_site_aniso_U_33
_atom_site_aniso_U_12
_atom_site_aniso_U_13
_atom_site_aniso_U_23
_atom_site_aniso_type_symbol
N1 .0239(5) .0239(5) .0227(7) .0119(2) 0 0 N
N2 .0247(5) .0247(5) .0315(12) .0123(2) 0 0 N
Si .01716(15) .01716(15) .0182(2) .00858(7) 0 0 Si
F1 .0221(4) .0301(3) .0279(4) .0110(2) -.0072(2) -.00360(14) F
F2 .0297(3) .0244(4) .0308(4) .0122(2) .00440(15) .0088(3) F

loop_
_atom_type_symbol
_atom_type_scat_dispersion_real
_atom_type_scat_dispersion_imag
_atom_type_scat_source
H .000 .000 International_Tables_Vol_C
F .017 .010 International_Tables_Vol_C
N .006 .003 International_Tables_Vol_C
Si .082 .070 International_Tables_Vol_C

loop_
_geom_angle_atom_site_label_1
_geom_angle_atom_site_label_2
_geom_angle_atom_site_label_3
_geom_angle_site_symmetry_1
_geom_angle_site_symmetry_3
_geom_angle
_geom_angle_publ_flag
H1n1 N1 H1n1 . 4_655 115(3) no
H1n1 N1 H1n1 . 8_665 115(3) no
H1n1 N1 H2n1 . . 104(2) no
H1n1 N1 H1n1 4_655 8_665 115(3) no
H1n1 N1 H2n1 4_655 . 104(2) no
H1n1 N1 H2n1 8_665 . 104(2) no
H1n2 N2 H1n2 . 4_555 103(3) no
H1n2 N2 H1n2 . 8_555 103(3) no
H1n2 N2 H2n2 . . 115(2) no
H1n2 N2 H1n2 4_555 8_555 103(3) no
H1n2 N2 H2n2 4_555 . 115(2) no
H1n2 N2 H2n2 8_555 . 115(2) no
F1 Si F1 . 4_665 89.77(5) no
F1 Si F1 . 8_565 89.77(5) no
F1 Si F2 . . 89.68(5) no
F1 Si F2 . 4_665 179.22(5) no
F1 Si F2 . 8_565 89.68(5) no
F1 Si F1 4_665 8_565 89.77(5) no
F1 Si F2 4_665 . 89.68(5) no
F1 Si F2 4_665 4_665 89.68(5) no
F1 Si F2 4_665 8_565 179.22(5) no
F1 Si F2 8_565 . 179.22(5) no
F1 Si F2 8_565 4_665 89.68(5) no
F1 Si F2 8_565 8_565 89.68(5) no
F2 Si F2 . 4_665 90.87(6) no
F2 Si F2 . 8_565 90.87(6) no
F2 Si F2 8_565 4_665 90.87(6) no

loop_
_geom_bond_atom_site_label_1
_geom_bond_atom_site_label_2
_geom_bond_site_symmetry_1
_geom_bond_site_symmetry_2
_geom_bond_distance
_geom_bond_publ_flag
Si F1 . . 1.7000(10) yes
Si F1 . 4_665 1.7000(10) yes
Si F1 . 8_565 1.7000(10) yes
Si F2 . . 1.6950(10) yes
Si F2 . 4_665 1.6950(10) yes
Si F2 . 8_565 1.6950(10) yes

loop_
_geom_hbond_atom_site_label_D
_geom_hbond_atom_site_label_H
_geom_hbond_atom_site_label_A
_geom_hbond_site_symmetry_D
_geom_hbond_site_symmetry_H
_geom_hbond_site_symmetry_A
_geom_hbond_distance_DH
_geom_hbond_distance_HA
_geom_hbond_distance_DA
_geom_hbond_angle_DHA
_geom_hbond_publ_flag
N1 H1n1 F1 1_555 1_555 2_655 .85(3) 2.49(4) 2.975(2) 117(3) yes
N1 H1n1 F1 1_555 1_555 8_555 .85(3) 2.65(4) 2.962(2) 103(3) yes
N1 H1n1 F2 1_555 1_555 4_655 .85(3) 2.28(2) 2.9720(10) 139(3) yes
N1 H1n1 F2 1_555 1_555 8_555 .85(3) 2.28(2) 2.9720(10) 139(3) yes
N2 H1n2 F1 1_555 1_555 2_555 .82(3) 2.58(3) 3.0230(10) 115(2) yes
N2 H1n2 F1 1_555 1_555 10_445 .82(3) 2.58(3) 3.0230(10) 115(2) yes
N2 H1n2 F2 1_555 1_555 4_555 .82(3) 2.29(3) 3.022(2) 149(3) yes
N1 H2n1 F1 1_555 1_555 1_655 .80(10) 2.45(7) 2.962(2) 124(3) yes
N1 H2n1 F1 1_555 1_555 4_665 .80(10) 2.45(7) 2.962(2) 124(3) yes
N1 H2n1 F1 1_555 1_555 8_555 .80(10) 2.45(7) 2.962(2) 124(3) yes
N2 H2n2 F2 1_555 1_555 2_555 .86(8) 2.62(5) 3.241(2) 130.0(10) yes
N2 H2n2 F2 1_555 1_555 3_555 .86(8) 2.62(5) 3.241(2) 130.0(10) yes
N2 H2n2 F2 1_555 1_555 6_555 .86(8) 2.62(5) 3.241(2) 130.0(10) yes
